data_7157104
loop_
_publ_author_name
'Cao, Jun'
'Sun, Jing'
'Yan, Chao-Guo'

_publ_section_title
;
 Construction of indeno[1,2-a]fluorene via domino reaction of
 1,3-indanedione and 3-arylideneindolin-2-ones or chalcones.
;
_journal_issue 40
_journal_name_full 'Organic &amp; biomolecular chemistry'
_journal_page_first 9008
_journal_page_last 9013
_journal_paper_doi 10.1039/c9ob01779h
_journal_volume 17
_journal_year 2019
_chemical_formula_moiety 'C33 H16 Cl2 O3, C H2 Cl2'
_chemical_formula_sum 'C34 H18 Cl4 O3'
_chemical_formula_weight 616.28
_space_group_crystal_system monoclinic
_space_group_IT_number 14
_space_group_name_Hall '-P 2yn'
_space_group_name_H-M_alt 'P 1 21/n 1'
_symmetry_space_group_name_Hall '-P 2yn'
_symmetry_space_group_name_H-M 'P 1 21/n 1'
_atom_sites_solution_hydrogens geom
_audit_creation_method SHELXL-2014/7
_audit_update_record
;
2019-05-24 deposited with the CCDC.    2019-09-20 downloaded from the CCDC.
;
_cell_angle_alpha 90
_cell_angle_beta 93.9567(9)
_cell_angle_gamma 90
_cell_formula_units_Z 4
_cell_length_a 6.8857(2)
_cell_length_b 16.5875(5)
_cell_length_c 24.9506(7)
_cell_measurement_reflns_used 9961
_cell_measurement_temperature 273(2)
_cell_measurement_theta_max 24.95
_cell_measurement_theta_min 2.45
_cell_volume 2842.98(14)
_computing_cell_refinement 'Bruker SAINT'
_computing_data_collection 'Bruker APEX2'
_computing_data_reduction 'Bruker SAINT'
_computing_molecular_graphics 'Bruker SHELXTL'
_computing_publication_material 'Bruker SHELXTL'
_computing_structure_refinement 'SHELXL-2014/7 (Sheldrick, 2014)'
_computing_structure_solution 'SHELXS-97 (Sheldrick 2008)'
_diffrn_ambient_temperature 273(2)
_diffrn_measured_fraction_theta_full 0.759
_diffrn_measured_fraction_theta_max 0.745
_diffrn_measurement_device_type 'CCD area detector'
_diffrn_measurement_method 'phi and omega scans'
_diffrn_radiation_source 'fine-focus sealed tube'
_diffrn_radiation_type MoK\a
_diffrn_radiation_wavelength 0.71073
_diffrn_reflns_av_unetI/netI 0.0631
_diffrn_reflns_Laue_measured_fraction_full 0.759
_diffrn_reflns_Laue_measured_fraction_max 0.745
_diffrn_reflns_limit_h_max 8
_diffrn_reflns_limit_h_min -8
_diffrn_reflns_limit_k_max 20
_diffrn_reflns_limit_k_min 0
_diffrn_reflns_limit_l_max 30
_diffrn_reflns_limit_l_min 0
_diffrn_reflns_number 5143
_diffrn_reflns_point_group_measured_fraction_full 0.759
_diffrn_reflns_point_group_measured_fraction_max 0.745
_diffrn_reflns_theta_full 25.242
_diffrn_reflns_theta_max 26.000
_diffrn_reflns_theta_min 2.046
_exptl_absorpt_coefficient_mu 0.452
_exptl_absorpt_correction_T_max 0.914
_exptl_absorpt_correction_T_min 0.897
_exptl_absorpt_correction_type multi-scan
_exptl_absorpt_process_details sadabs
_exptl_crystal_colour yellow
_exptl_crystal_density_diffrn 1.440
_exptl_crystal_description block
_exptl_crystal_F_000 1256
_exptl_crystal_size_max 0.240
_exptl_crystal_size_mid 0.220
_exptl_crystal_size_min 0.200
_refine_diff_density_max 1.544
_refine_diff_density_min -0.796
_refine_diff_density_rms 0.108
_refine_ls_extinction_coef 0.0043(17)
_refine_ls_extinction_expression Fc^*^=kFc[1+0.001xFc^2^\l^3^/sin(2\q)]^-1/4^
_refine_ls_extinction_method 'SHELXL-2014/7 (Sheldrick 2014'
_refine_ls_goodness_of_fit_ref 1.082
_refine_ls_hydrogen_treatment constr
_refine_ls_matrix_type full
_refine_ls_number_parameters 372
_refine_ls_number_reflns 5143
_refine_ls_number_restraints 234
_refine_ls_restrained_S_all 1.065
_refine_ls_R_factor_all 0.1192
_refine_ls_R_factor_gt 0.0871
_refine_ls_shift/su_max 0.000
_refine_ls_shift/su_mean 0.000
_refine_ls_structure_factor_coef Fsqd
_refine_ls_weighting_details 'w=1/[\s^2^(Fo^2^)+(0.1242P)^2^+7.4252P] where P=(Fo^2^+2Fc^2^)/3'
_refine_ls_weighting_scheme calc
_refine_ls_wR_factor_gt 0.2267
_refine_ls_wR_factor_ref 0.2479
_reflns_Friedel_coverage 0.000
_reflns_number_gt 3794
_reflns_number_total 5143
_reflns_threshold_expression 'I > 2\s(I)'
_cod_data_source_file c9ob01779h2.cif
_cod_data_source_block 4i
_cod_depositor_comments 'Adding full bibliography for 7157095--7157106.cif.'
_cod_database_code 7157104
_shelx_shelxl_version_number 2014/7
_shelx_space_group_comment
; 
The symmetry employed for this shelxl refinement is uniquely defined 
by the following loop, which should always be used as a source of 
symmetry information in preference to the above space-group names. 
They are only intended as comments. 
;
_shelx_estimated_absorpt_t_min 0.899
_shelx_estimated_absorpt_t_max 0.915

loop_
_space_group_symop_operation_xyz
'x, y, z'
'-x+1/2, y+1/2, -z+1/2'
'-x, -y, -z'
'x-1/2, -y-1/2, z-1/2'

loop_
_atom_site_label
_atom_site_type_symbol
_atom_site_fract_x
_atom_site_fract_y
_atom_site_fract_z
_atom_site_U_iso_or_equiv
_atom_site_adp_type
_atom_site_occupancy
_atom_site_site_symmetry_order
_atom_site_calc_flag
_atom_site_refinement_flags_posn
_atom_site_refinement_flags_adp
C1 C 0.7305(9) 0.8872(4) 0.4248(3) 0.0189(14) Uani 1 1 d . U
C2 C 0.7262(10) 0.7963(4) 0.4237(3) 0.0260(16) Uani 1 1 d . U
C3 C 0.7244(10) 0.7718(4) 0.4817(3) 0.0255(16) Uani 1 1 d . U
C4 C 0.7269(11) 0.6948(4) 0.5028(3) 0.0379(19) Uani 1 1 d . U
H4 H 0.7260 0.6499 0.4804 0.045 Uiso 1 1 calc R U
C5 C 0.7307(10) 0.6860(4) 0.5578(3) 0.0355(18) Uani 1 1 d . U
H5 H 0.7322 0.6347 0.5729 0.043 Uiso 1 1 calc R U
C6 C 0.7324(10) 0.7529(4) 0.5905(3) 0.0320(17) Uani 1 1 d . U
H6 H 0.7359 0.7463 0.6276 0.038 Uiso 1 1 calc R U
C7 C 0.7289(9) 0.8303(4) 0.5690(3) 0.0267(16) Uani 1 1 d . U
H7 H 0.7290 0.8753 0.5913 0.032 Uiso 1 1 calc R U
C8 C 0.7254(9) 0.8389(4) 0.5137(3) 0.0212(15) Uani 1 1 d . U
C9 C 0.7295(9) 0.9127(4) 0.4795(3) 0.0203(14) Uani 1 1 d . U
C10 C 0.7415(8) 0.9944(4) 0.4903(2) 0.0166(16) Uani 1 1 d . U
C11 C 0.7473(9) 1.0400(4) 0.5424(3) 0.0203(14) Uani 1 1 d . U
C12 C 0.7654(9) 1.1259(4) 0.5273(3) 0.0206(14) Uani 1 1 d . U
C13 C 0.7731(10) 1.1922(4) 0.5614(3) 0.0266(16) Uani 1 1 d . U
H13 H 0.7720 1.1863 0.5984 0.032 Uiso 1 1 calc R U
C14 C 0.7825(10) 1.2681(4) 0.5378(3) 0.0316(17) Uani 1 1 d . U
H14 H 0.7862 1.3141 0.5591 0.038 Uiso 1 1 calc R U
C15 C 0.7862(10) 1.2750(4) 0.4822(3) 0.0314(18) Uani 1 1 d . U
H15 H 0.7915 1.3262 0.4671 0.038 Uiso 1 1 calc R U
C16 C 0.7823(10) 1.2091(4) 0.4490(3) 0.0280(17) Uani 1 1 d . U
H16 H 0.7869 1.2150 0.4121 0.034 Uiso 1 1 calc R U
C17 C 0.7714(9) 1.1331(4) 0.4720(3) 0.0198(14) Uani 1 1 d . U
C18 C 0.7576(8) 1.0500(4) 0.4483(2) 0.0171(13) Uani 1 1 d . U
C19 C 0.4518(9) 1.0788(4) 0.3115(3) 0.0245(15) Uani 1 1 d . U
H19 H 0.4194 1.0451 0.3393 0.029 Uiso 1 1 calc R U
C20 C 0.3089(10) 1.1043(4) 0.2731(3) 0.0318(16) Uani 1 1 d . U
H20 H 0.1804 1.0883 0.2754 0.038 Uiso 1 1 calc R U
C21 C 0.3590(10) 1.1537(4) 0.2316(3) 0.0319(17) Uani 1 1 d . U
C22 C 0.5495(11) 1.1779(4) 0.2273(3) 0.0354(17) Uani 1 1 d . U
H22 H 0.5825 1.2109 0.1992 0.042 Uiso 1 1 calc R U
C23 C 0.6875(10) 1.1525(4) 0.2651(3) 0.0287(16) Uani 1 1 d . U
H23 H 0.8162 1.1680 0.2622 0.034 Uiso 1 1 calc R U
C24 C 0.6420(9) 1.1039(4) 0.3082(3) 0.0221(14) Uani 1 1 d . U
C25 C 0.7970(9) 1.0829(4) 0.3500(2) 0.0210(14) Uani 1 1 d . U
C26 C 0.7611(9) 1.0252(4) 0.3946(3) 0.0186(14) Uani 1 1 d . U
C27 C 0.7479(9) 0.9417(4) 0.3833(3) 0.0217(14) Uani 1 1 d . U
C28 C 0.7665(9) 0.9136(4) 0.3270(3) 0.0243(15) Uani 1 1 d . U
C29 C 0.6111(11) 0.8790(4) 0.2963(3) 0.0318(16) Uani 1 1 d . U
H29 H 0.4930 0.8702 0.3113 0.038 Uiso 1 1 calc R U
C30 C 0.6335(12) 0.8579(4) 0.2436(3) 0.042(2) Uani 1 1 d . U
H30 H 0.5288 0.8371 0.2224 0.050 Uiso 1 1 calc R U
C31 C 0.8120(14) 0.8678(5) 0.2224(3) 0.0451(19) Uani 1 1 d . U
C32 C 0.9692(13) 0.9001(4) 0.2517(3) 0.0422(19) Uani 1 1 d . U
H32 H 1.0885 0.9062 0.2369 0.051 Uiso 1 1 calc R U
C33 C 0.9445(11) 0.9234(4) 0.3042(3) 0.0323(17) Uani 1 1 d . U
H33 H 1.0488 0.9460 0.3246 0.039 Uiso 1 1 calc R U
C34 C 0.7771(18) 0.0489(7) 0.1223(6) 0.112(5) Uani 1 1 d . .
H34A H 0.8060 0.0260 0.1577 0.135 Uiso 1 1 calc R U
H34B H 0.7864 0.1071 0.1257 0.135 Uiso 1 1 calc R U
Cl1 Cl 0.1757(3) 1.18776(15) 0.18525(9) 0.0571(7) Uani 1 1 d . .
Cl2 Cl 0.8429(5) 0.83793(14) 0.15656(8) 0.0773(10) Uani 1 1 d . .
Cl3 Cl 0.9545(8) 0.0158(2) 0.0798(2) 0.165(2) Uani 1 1 d . .
Cl4 Cl 0.5400(7) 0.0241(2) 0.1007(3) 0.182(2) Uani 1 1 d . .
O1 O 0.7250(7) 0.7528(3) 0.38474(19) 0.0347(13) Uani 1 1 d . .
O2 O 0.7351(7) 1.0137(3) 0.58765(18) 0.0260(11) Uani 1 1 d . .
O3 O 0.9584(7) 1.1143(3) 0.34945(18) 0.0343(13) Uani 1 1 d . .

loop_
_atom_site_aniso_label
_atom_site_aniso_U_11
_atom_site_aniso_U_22
_atom_site_aniso_U_33
_atom_site_aniso_U_23
_atom_site_aniso_U_13
_atom_site_aniso_U_12
C1 0.016(3) 0.022(3) 0.019(3) -0.001(3) 0.000(3) -0.002(3)
C2 0.023(3) 0.026(3) 0.030(4) -0.004(3) 0.001(3) -0.002(3)
C3 0.025(3) 0.024(3) 0.027(4) 0.002(3) 0.002(3) -0.002(3)
C4 0.043(4) 0.029(4) 0.041(4) -0.001(4) -0.001(4) -0.004(3)
C5 0.038(4) 0.028(4) 0.040(4) 0.012(3) -0.004(4) -0.007(3)
C6 0.030(4) 0.037(4) 0.028(4) 0.013(3) -0.003(3) -0.005(3)
C7 0.021(3) 0.032(4) 0.027(4) 0.006(3) 0.003(3) -0.004(3)
C8 0.012(3) 0.028(3) 0.024(4) 0.002(3) -0.001(3) 0.000(3)
C9 0.015(3) 0.026(3) 0.019(3) 0.002(3) -0.001(3) 0.000(3)
C10 0.014(3) 0.026(3) 0.010(4) 0.000(3) -0.004(3) -0.001(3)
C11 0.012(3) 0.029(4) 0.020(4) 0.002(3) -0.002(3) 0.001(3)
C12 0.015(3) 0.027(3) 0.021(3) -0.002(3) 0.004(3) -0.005(3)
C13 0.025(3) 0.032(4) 0.024(4) -0.005(3) 0.005(3) -0.002(3)
C14 0.032(4) 0.031(4) 0.031(4) -0.008(3) 0.000(3) -0.001(3)
C15 0.032(4) 0.026(4) 0.036(4) -0.003(3) 0.007(3) -0.001(3)
C16 0.028(4) 0.032(4) 0.024(4) 0.003(3) 0.002(3) -0.003(3)
C17 0.019(3) 0.026(3) 0.015(3) -0.001(3) 0.001(3) -0.002(3)
C18 0.013(3) 0.023(3) 0.015(3) -0.001(3) 0.001(3) 0.004(3)
C19 0.022(3) 0.034(4) 0.017(3) 0.007(3) 0.004(3) -0.001(3)
C20 0.021(3) 0.043(4) 0.031(4) 0.007(3) 0.001(3) 0.001(3)
C21 0.031(4) 0.045(4) 0.020(4) 0.012(3) 0.003(3) 0.005(3)
C22 0.037(4) 0.046(4) 0.024(4) 0.016(3) 0.005(3) -0.001(4)
C23 0.025(3) 0.037(4) 0.024(4) 0.008(3) 0.009(3) -0.001(3)
C24 0.025(3) 0.027(3) 0.014(3) -0.001(3) 0.002(3) -0.001(3)
C25 0.024(3) 0.027(3) 0.012(3) -0.003(3) 0.000(3) -0.001(3)
C26 0.014(3) 0.024(3) 0.017(3) 0.000(3) -0.001(3) -0.001(3)
C27 0.015(3) 0.030(3) 0.019(3) -0.007(3) 0.000(3) -0.003(3)
C28 0.028(3) 0.027(3) 0.019(3) -0.007(3) 0.004(3) 0.003(3)
C29 0.033(4) 0.039(4) 0.024(4) -0.007(3) -0.001(3) -0.004(3)
C30 0.060(5) 0.038(4) 0.025(4) -0.013(3) -0.009(4) -0.003(4)
C31 0.076(5) 0.039(4) 0.022(4) -0.006(3) 0.011(4) 0.002(4)
C32 0.063(5) 0.041(4) 0.026(4) -0.011(3) 0.023(4) -0.002(4)
C33 0.040(4) 0.035(4) 0.024(4) -0.008(3) 0.013(3) -0.003(3)
C34 0.108(10) 0.078(8) 0.153(14) 0.024(9) 0.027(10) 0.010(8)
Cl1 0.0396(12) 0.0894(17) 0.0413(13) 0.0349(12) -0.0034(11) 0.0106(12)
Cl2 0.158(3) 0.0535(14) 0.0236(11) -0.0161(10) 0.0268(15) -0.0107(15)
Cl3 0.195(5) 0.084(2) 0.225(5) 0.056(3) 0.077(4) 0.061(3)
Cl4 0.124(4) 0.095(3) 0.321(7) 0.018(4) -0.029(4) -0.009(3)
O1 0.047(3) 0.028(3) 0.029(3) -0.013(2) 0.001(3) 0.000(2)
O2 0.032(3) 0.030(3) 0.015(3) 0.000(2) 0.003(2) -0.004(2)
O3 0.028(3) 0.051(3) 0.024(3) 0.003(2) 0.000(2) -0.016(3)

loop_
_atom_type_symbol
_atom_type_description
_atom_type_scat_dispersion_real
_atom_type_scat_dispersion_imag
_atom_type_scat_source
C C 0.0033 0.0016 'International Tables Vol C Tables 4.2.6.8 and 6.1.1.4'
H H 0.0000 0.0000 'International Tables Vol C Tables 4.2.6.8 and 6.1.1.4'
O O 0.0106 0.0060 'International Tables Vol C Tables 4.2.6.8 and 6.1.1.4'
Cl Cl 0.1484 0.1585 'International Tables Vol C Tables 4.2.6.8 and 6.1.1.4'

loop_
_geom_angle_atom_site_label_1
_geom_angle_atom_site_label_2
_geom_angle_atom_site_label_3
_geom_angle
C27 C1 C9 121.8(6)
C27 C1 C2 129.9(6)
C9 C1 C2 108.2(6)
O1 C2 C3 127.7(6)
O1 C2 C1 127.5(7)
C3 C2 C1 104.8(6)
C8 C3 C4 122.0(7)
C8 C3 C2 110.0(6)
C4 C3 C2 128.1(7)
C5 C4 C3 118.4(7)
C5 C4 H4 120.8
C3 C4 H4 120.8
C6 C5 C4 120.2(7)
C6 C5 H5 119.9
C4 C5 H5 119.9
C5 C6 C7 121.2(7)
C5 C6 H6 119.4
C7 C6 H6 119.4
C8 C7 C6 118.5(7)
C8 C7 H7 120.8
C6 C7 H7 120.8
C3 C8 C7 119.8(6)
C3 C8 C9 109.4(6)
C7 C8 C9 130.8(6)
C10 C9 C1 118.2(6)
C10 C9 C8 134.0(6)
C1 C9 C8 107.7(6)
C9 C10 C18 120.2(5)
C9 C10 C11 131.3(6)
C18 C10 C11 108.4(5)
O2 C11 C12 126.3(7)
O2 C11 C10 128.5(6)
C12 C11 C10 105.2(6)
C17 C12 C13 122.6(6)
C17 C12 C11 110.1(6)
C13 C12 C11 127.4(7)
C12 C13 C14 117.2(7)
C12 C13 H13 121.4
C14 C13 H13 121.4
C13 C14 C15 120.0(7)
C13 C14 H14 120.0
C15 C14 H14 120.0
C16 C15 C14 122.2(7)
C16 C15 H15 118.9
C14 C15 H15 118.9
C15 C16 C17 118.3(7)
C15 C16 H16 120.8
C17 C16 H16 120.8
C12 C17 C16 119.6(6)
C12 C17 C18 108.0(6)
C16 C17 C18 132.4(6)
C26 C18 C10 121.8(6)
C26 C18 C17 129.9(6)
C10 C18 C17 108.3(5)
C24 C19 C20 119.7(6)
C24 C19 H19 120.2
C20 C19 H19 120.2
C21 C20 C19 119.7(6)
C21 C20 H20 120.1
C19 C20 H20 120.1
C22 C21 C20 121.1(7)
C22 C21 Cl1 120.1(5)
C20 C21 Cl1 118.8(5)
C23 C22 C21 118.5(7)
C23 C22 H22 120.7
C21 C22 H22 120.7
C22 C23 C24 122.1(7)
C22 C23 H23 119.0
C24 C23 H23 119.0
C19 C24 C23 118.9(6)
C19 C24 C25 121.8(6)
C23 C24 C25 119.2(6)
O3 C25 C24 120.1(6)
O3 C25 C26 118.3(6)
C24 C25 C26 121.6(5)
C18 C26 C27 118.2(6)
C18 C26 C25 122.3(6)
C27 C26 C25 119.2(6)
C1 C27 C26 119.8(6)
C1 C27 C28 121.1(6)
C26 C27 C28 118.9(6)
C33 C28 C29 119.1(6)
C33 C28 C27 118.8(6)
C29 C28 C27 122.1(6)
C30 C29 C28 119.7(7)
C30 C29 H29 120.1
C28 C29 H29 120.1
C29 C30 C31 119.7(7)
C29 C30 H30 120.2
C31 C30 H30 120.2
C32 C31 C30 122.2(7)
C32 C31 Cl2 118.1(7)
C30 C31 Cl2 119.8(7)
C31 C32 C33 117.9(8)
C31 C32 H32 121.0
C33 C32 H32 121.0
C32 C33 C28 121.4(7)
C32 C33 H33 119.3
C28 C33 H33 119.3
Cl4 C34 Cl3 114.7(8)
Cl4 C34 H34A 108.6
Cl3 C34 H34A 108.6
Cl4 C34 H34B 108.6
Cl3 C34 H34B 108.6
H34A C34 H34B 107.6

loop_
_geom_bond_atom_site_label_1
_geom_bond_atom_site_label_2
_geom_bond_distance
C1 C27 1.387(9)
C1 C9 1.429(8)
C1 C2 1.508(9)
C2 O1 1.211(8)
C2 C3 1.502(10)
C3 C8 1.371(9)
C3 C4 1.382(10)
C4 C5 1.380(10)
C4 H4 0.9300
C5 C6 1.377(10)
C5 H5 0.9300
C6 C7 1.391(9)
C6 H6 0.9300
C7 C8 1.386(9)
C7 H7 0.9300
C8 C9 1.493(9)
C9 C10 1.384(9)
C10 C18 1.407(8)
C10 C11 1.501(8)
C11 O2 1.219(7)
C11 C12 1.481(9)
C12 C17 1.388(8)
C12 C13 1.388(9)
C13 C14 1.392(10)
C13 H13 0.9300
C14 C15 1.393(10)
C14 H14 0.9300
C15 C16 1.371(10)
C15 H15 0.9300
C16 C17 1.389(9)
C16 H16 0.9300
C17 C18 1.500(9)
C18 C26 1.403(8)
C19 C24 1.382(9)
C19 C20 1.391(9)
C19 H19 0.9300
C20 C21 1.383(9)
C20 H20 0.9300
C21 C22 1.383(10)
C21 Cl1 1.746(7)
C22 C23 1.359(9)
C22 H22 0.9300
C23 C24 1.397(9)
C23 H23 0.9300
C24 C25 1.481(9)
C25 O3 1.228(7)
C25 C26 1.501(9)
C26 C27 1.415(9)
C27 C28 1.494(9)
C28 C33 1.396(9)
C28 C29 1.396(9)
C29 C30 1.380(10)
C29 H29 0.9300
C30 C31 1.381(12)
C30 H30 0.9300
C31 C32 1.373(12)
C31 Cl2 1.743(8)
C32 C33 1.386(9)
C32 H32 0.9300
C33 H33 0.9300
C34 Cl4 1.733(14)
C34 Cl3 1.759(13)
C34 H34A 0.9700
C34 H34B 0.9700
